data_7246247
loop_
_publ_author_name
'Alfuth, Jan'
'Kazimierczuk, Katarzyna'
'Po\/lo\'nski, Tadeusz'
'Olszewska, Teresa'

_publ_section_title
;
 Self-assembly of secondary aryl amides in cocrystals with perfluoroaryl
 coformers: structural analysis and synthon preferences
;
_journal_issue 9
_journal_name_full CrystEngComm
_journal_page_first 1403
_journal_page_last 1410
_journal_paper_doi 10.1039/D2CE01710E
_journal_volume 25
_journal_year 2023
_chemical_absolute_configuration unk
_chemical_formula_moiety 'C6 H F5 O, C5 H5 N O'
_chemical_formula_sum 'C11 H6 F5 N O2'
_chemical_formula_weight 279.17
_chemical_name_systematic
;
pyridin-2(1<i>H</i>)-one -- perfluorophenol 
;
_space_group_IT_number 14
_space_group_name_Hall '-P 2yn'
_space_group_name_H-M_alt 'P 1 21/n 1'
_symmetry_cell_setting monoclinic
_symmetry_Int_Tables_number 14
_symmetry_space_group_name_Hall '-P 2yn'
_symmetry_space_group_name_H-M 'P 1 21/n 1'
_atom_sites_solution_hydrogens geom
_audit_conform_dict_location ftp://ftp.iucr.org/pub/cif_core.dic
_audit_conform_dict_name cif_core.dic
_audit_conform_dict_version 2.4
_audit_creation_date 2021-07-27
_audit_creation_method 'WinGX routine CIF_UPDATE'
_audit_update_record
;
2022-12-04 deposited with the CCDC.	2023-02-06 downloaded from the CCDC.
;
_cell_angle_alpha 90
_cell_angle_beta 95.658(14)
_cell_angle_gamma 90
_cell_formula_units_Z 4
_cell_length_a 5.6381(10)
_cell_length_b 8.0585(14)
_cell_length_c 23.653(4)
_cell_measurement_reflns_used 2922
_cell_measurement_temperature 120(2)
_cell_measurement_theta_max 24.80
_cell_measurement_theta_min 3.08
_cell_measurement_wavelength 0.71073
_cell_volume 1069.4(3)
_computing_molecular_graphics 'Ortep for Windows (Farrugia, 2012)'
_computing_publication_material 'WinGX publication routines (Farrugia, 2012)'
_computing_structure_refinement 'SHELXL-2018/3 (Sheldrick, 2018)'
_computing_structure_solution 'SHELXT 2014/5 (Sheldrick, 2014)'
_diffrn_ambient_temperature 120(2)
_diffrn_detector 'image plate (34 cm diameter)'
_diffrn_detector_area_resol_mean 6.67
_diffrn_detector_type STOE
_diffrn_measured_fraction_theta_full 0.999
_diffrn_measured_fraction_theta_max 0.986
_diffrn_measurement_device '2-circle goniometer'
_diffrn_measurement_device_type 'STOE IPDS 2T'
_diffrn_measurement_method 'rotation method'
_diffrn_radiation_monochromator 'parabolic x-ray mirror'
_diffrn_radiation_probe x-ray
_diffrn_radiation_type MoK\a
_diffrn_radiation_wavelength 0.71073
_diffrn_reflns_av_R_equivalents 0.0586
_diffrn_reflns_av_unetI/netI 0.032
_diffrn_reflns_Laue_measured_fraction_full 0.999
_diffrn_reflns_Laue_measured_fraction_max 0.986
_diffrn_reflns_limit_h_max 7
_diffrn_reflns_limit_h_min -7
_diffrn_reflns_limit_k_max 11
_diffrn_reflns_limit_k_min -11
_diffrn_reflns_limit_l_max 32
_diffrn_reflns_limit_l_min -32
_diffrn_reflns_number 11382
_diffrn_reflns_point_group_measured_fraction_full 0.999
_diffrn_reflns_point_group_measured_fraction_max 0.986
_diffrn_reflns_theta_full 25.242
_diffrn_reflns_theta_max 29.264
_diffrn_reflns_theta_min 2.672
_diffrn_source 'GeniX Mo, 0.05 x 0.05 mm2 microfocus'
_diffrn_standards_number 0
_exptl_absorpt_coefficient_mu 0.177
_exptl_absorpt_correction_type none
_exptl_crystal_colour colourless
_exptl_crystal_density_diffrn 1.734
_exptl_crystal_density_method 'not measured'
_exptl_crystal_description plate
_exptl_crystal_F_000 560
_exptl_crystal_size_max 0.17
_exptl_crystal_size_mid 0.12
_exptl_crystal_size_min 0.05
_refine_diff_density_max 0.506
_refine_diff_density_min -0.282
_refine_diff_density_rms 0.092
_refine_ls_extinction_method none
_refine_ls_goodness_of_fit_ref 1.085
_refine_ls_hydrogen_treatment constr
_refine_ls_matrix_type full
_refine_ls_number_parameters 173
_refine_ls_number_reflns 2873
_refine_ls_number_restraints 0
_refine_ls_restrained_S_all 1.085
_refine_ls_R_factor_all 0.0667
_refine_ls_R_factor_gt 0.0526
_refine_ls_shift/su_max 0
_refine_ls_shift/su_mean 0
_refine_ls_structure_factor_coef Fsqd
_refine_ls_weighting_details 'w=1/[\s^2^(Fo^2^)+(0.0828P)^2^+0.3499P] where P=(Fo^2^+2Fc^2^)/3'
_refine_ls_weighting_scheme calc
_refine_ls_wR_factor_gt 0.1418
_refine_ls_wR_factor_ref 0.1522
_reflns_Friedel_coverage 0
_reflns_number_gt 2253
_reflns_number_total 2873
_reflns_threshold_expression 'I > 2\s(I)'
_cod_data_source_file d2ce01710e2.cif
_cod_data_source_block to13_2021
_cod_depositor_comments 'Adding full bibliography for 7246246--7246251.cif.'
_cod_original_cell_volume 1069.5(3)
_cod_original_sg_symbol_H-M 'P 21/n'
_cod_database_code 7246247
_shelx_shelxl_version_number 2018/3

loop_
_symmetry_equiv_pos_as_xyz
'x, y, z'
'-x+1/2, y+1/2, -z+1/2'
'-x, -y, -z'
'x-1/2, -y-1/2, z-1/2'

loop_
_atom_site_label
_atom_site_type_symbol
_atom_site_fract_x
_atom_site_fract_y
_atom_site_fract_z
_atom_site_U_iso_or_equiv
_atom_site_adp_type
_atom_site_occupancy
_atom_site_site_symmetry_order
_atom_site_calc_flag
_atom_site_refinement_flags_posn
_atom_site_refinement_flags_adp
_atom_site_refinement_flags_occupancy
_atom_site_disorder_assembly
_atom_site_disorder_group
C1 C 1.0678(3) 0.8654(2) 0.62580(7) 0.0295(4) Uani 1 1 d . . . . .
H1A H 1.211949 0.911578 0.643214 0.035 Uiso 1 1 calc R U . . .
C2 C 0.9319(3) 0.7692(2) 0.65664(8) 0.0325(4) Uani 1 1 d . . . . .
H2A H 0.977934 0.747354 0.695645 0.039 Uiso 1 1 calc R U . . .
C3 C 0.7199(3) 0.7023(2) 0.62919(8) 0.0324(4) Uani 1 1 d . . . . .
H3 H 0.621606 0.634728 0.650099 0.039 Uiso 1 1 calc R U . . .
C4 C 0.6535(3) 0.7328(2) 0.57323(8) 0.0304(4) Uani 1 1 d . . . . .
H4 H 0.512052 0.684243 0.555283 0.036 Uiso 1 1 calc R U . . .
C5 C 0.7952(3) 0.8373(2) 0.54150(7) 0.0280(3) Uani 1 1 d . . . . .
C6 C 0.1527(3) 0.6982(2) 0.41089(7) 0.0287(3) Uani 1 1 d . . . . .
C7 C -0.0577(3) 0.6243(2) 0.38906(8) 0.0296(4) Uani 1 1 d . . . . .
C8 C -0.1318(3) 0.6381(2) 0.33195(8) 0.0298(4) Uani 1 1 d . . . . .
C9 C 0.0051(3) 0.7256(2) 0.29702(7) 0.0297(4) Uani 1 1 d . . . . .
C10 C 0.2140(3) 0.7994(2) 0.31923(7) 0.0281(3) Uani 1 1 d . . . . .
C11 C 0.2938(3) 0.78762(19) 0.37666(7) 0.0271(3) Uani 1 1 d . . . . .
F1 F 0.2239(2) 0.68355(14) 0.46647(5) 0.0374(3) Uani 1 1 d . . . . .
F2 F -0.1876(2) 0.53769(14) 0.42297(5) 0.0395(3) Uani 1 1 d . . . . .
F3 F -0.3361(2) 0.56730(14) 0.31007(5) 0.0395(3) Uani 1 1 d . . . . .
F4 F -0.0663(2) 0.73824(15) 0.24130(5) 0.0397(3) Uani 1 1 d . . . . .
F5 F 0.3440(2) 0.88606(14) 0.28462(5) 0.0367(3) Uani 1 1 d . . . . .
N1 N 0.9996(3) 0.89656(17) 0.57011(6) 0.0274(3) Uani 1 1 d . . . . .
H1 H 1.093163 0.958884 0.551319 0.033 Uiso 1 1 calc R U . . .
O1 O 0.7461(2) 0.87816(17) 0.49007(5) 0.0353(3) Uani 1 1 d . . . . .
O2 O 0.4982(2) 0.86331(16) 0.39533(6) 0.0326(3) Uani 1 1 d . . . . .
H2 H 0.532506 0.841375 0.429887 0.049 Uiso 1 1 calc R U . . .

loop_
_atom_site_aniso_label
_atom_site_aniso_U_11
_atom_site_aniso_U_22
_atom_site_aniso_U_33
_atom_site_aniso_U_23
_atom_site_aniso_U_13
_atom_site_aniso_U_12
C1 0.0334(9) 0.0253(8) 0.0295(8) -0.0002(6) 0.0012(7) -0.0008(6)
C2 0.0383(9) 0.0283(8) 0.0312(8) 0.0032(6) 0.0050(7) 0.0008(7)
C3 0.0356(9) 0.0254(8) 0.0373(9) 0.0035(6) 0.0098(7) -0.0026(6)
C4 0.0290(8) 0.0251(8) 0.0373(9) 0.0002(6) 0.0049(7) -0.0040(6)
C5 0.0292(8) 0.0227(7) 0.0319(8) -0.0002(6) 0.0021(6) -0.0025(6)
C6 0.0320(8) 0.0238(7) 0.0298(8) 0.0003(6) 0.0011(7) 0.0001(6)
C7 0.0303(8) 0.0230(7) 0.0363(9) 0.0023(6) 0.0072(7) -0.0022(6)
C8 0.0254(8) 0.0240(7) 0.0391(9) -0.0018(6) -0.0008(7) -0.0004(6)
C9 0.0333(9) 0.0257(7) 0.0295(8) 0.0004(6) -0.0008(7) 0.0043(6)
C10 0.0307(8) 0.0229(7) 0.0314(8) 0.0017(6) 0.0060(7) -0.0009(6)
C11 0.0265(8) 0.0211(7) 0.0335(8) -0.0021(6) 0.0022(6) -0.0005(6)
F1 0.0399(6) 0.0419(6) 0.0296(5) 0.0034(4) -0.0003(4) -0.0083(5)
F2 0.0388(6) 0.0364(6) 0.0442(6) 0.0056(5) 0.0087(5) -0.0124(5)
F3 0.0316(6) 0.0373(6) 0.0479(7) -0.0023(5) -0.0039(5) -0.0082(4)
F4 0.0437(6) 0.0425(6) 0.0311(5) 0.0028(5) -0.0052(5) -0.0022(5)
F5 0.0408(6) 0.0358(6) 0.0341(6) 0.0041(4) 0.0076(5) -0.0071(5)
N1 0.0301(7) 0.0240(6) 0.0283(7) 0.0004(5) 0.0034(6) -0.0054(5)
O1 0.0346(7) 0.0386(7) 0.0319(6) 0.0042(5) -0.0011(5) -0.0117(5)
O2 0.0306(6) 0.0330(6) 0.0338(6) 0.0007(5) 0.0006(5) -0.0087(5)

loop_
_atom_type_symbol
_atom_type_description
_atom_type_scat_dispersion_real
_atom_type_scat_dispersion_imag
_atom_type_scat_source
C C 0.0033 0.0016 'International Tables Vol C Tables 4.2.6.8 and 6.1.1.4'
H H 0 0 'International Tables Vol C Tables 4.2.6.8 and 6.1.1.4'
F F 0.0171 0.0103 'International Tables Vol C Tables 4.2.6.8 and 6.1.1.4'
N N 0.0061 0.0033 'International Tables Vol C Tables 4.2.6.8 and 6.1.1.4'
O O 0.0106 0.006 'International Tables Vol C Tables 4.2.6.8 and 6.1.1.4'

loop_
_geom_angle_atom_site_label_1
_geom_angle_atom_site_label_2
_geom_angle_atom_site_label_3
_geom_angle
_geom_angle_site_symmetry_1
_geom_angle_site_symmetry_3
_geom_angle_publ_flag
C2 C1 N1 120.48(16) . . ?
C2 C1 H1A 119.8 . . ?
N1 C1 H1A 119.8 . . ?
C1 C2 C3 118.05(17) . . ?
C1 C2 H2A 121 . . ?
C3 C2 H2A 121 . . ?
C4 C3 C2 121.20(16) . . ?
C4 C3 H3 119.4 . . ?
C2 C3 H3 119.4 . . ?
C3 C4 C5 120.27(16) . . ?
C3 C4 H4 119.9 . . ?
C5 C4 H4 119.9 . . ?
O1 C5 N1 118.68(15) . . ?
O1 C5 C4 125.47(16) . . ?
N1 C5 C4 115.85(15) . . ?
F1 C6 C7 119.44(15) . . ?
F1 C6 C11 118.89(15) . . ?
C7 C6 C11 121.67(16) . . ?
F2 C7 C8 119.99(16) . . ?
F2 C7 C6 120.17(16) . . ?
C8 C7 C6 119.84(16) . . ?
F3 C8 C7 120.59(16) . . ?
F3 C8 C9 119.73(16) . . ?
C7 C8 C9 119.68(16) . . ?
F4 C9 C10 120.27(16) . . ?
F4 C9 C8 119.69(16) . . ?
C10 C9 C8 120.04(16) . . ?
F5 C10 C9 119.25(16) . . ?
F5 C10 C11 119.08(15) . . ?
C9 C10 C11 121.68(16) . . ?
O2 C11 C6 124.51(16) . . ?
O2 C11 C10 118.39(15) . . ?
C6 C11 C10 117.10(16) . . ?
C1 N1 C5 124.11(15) . . ?
C1 N1 H1 117.9 . . ?
C5 N1 H1 117.9 . . ?
C11 O2 H2 109.5 . . ?

loop_
_geom_bond_atom_site_label_1
_geom_bond_atom_site_label_2
_geom_bond_distance
_geom_bond_site_symmetry_2
_geom_bond_publ_flag
C1 C2 1.353(2) . ?
C1 N1 1.359(2) . ?
C1 H1A 0.95 . ?
C2 C3 1.410(3) . ?
C2 H2A 0.95 . ?
C3 C4 1.362(3) . ?
C3 H3 0.95 . ?
C4 C5 1.424(2) . ?
C4 H4 0.95 . ?
C5 O1 1.264(2) . ?
C5 N1 1.364(2) . ?
C6 F1 1.341(2) . ?
C6 C7 1.381(2) . ?
C6 C11 1.391(2) . ?
C7 F2 1.335(2) . ?
C7 C8 1.378(2) . ?
C8 F3 1.343(2) . ?
C8 C9 1.379(3) . ?
C9 F4 1.344(2) . ?
C9 C10 1.377(2) . ?
C10 F5 1.3467(19) . ?
C10 C11 1.391(2) . ?
C11 O2 1.340(2) . ?
N1 H1 0.88 . ?
O2 H2 0.84 . ?

loop_
_geom_hbond_atom_site_label_D
_geom_hbond_atom_site_label_H
_geom_hbond_atom_site_label_A
_geom_hbond_distance_DH
_geom_hbond_distance_HA
_geom_hbond_distance_DA
_geom_hbond_angle_DHA
_geom_hbond_site_symmetry_A
_geom_hbond_publ_flag
C2 H2A F5 0.95 2.54 3.357(2) 143.8 4_676 yes
C4 H4 F1 0.95 2.53 3.346(2) 144.6 . yes
N1 H1 O1 0.88 1.92 2.7892(19) 170.2 3_776 yes
O2 H2 F1 0.84 2.39 2.7989(17) 111 . yes
O2 H2 O1 0.84 1.8 2.5245(19) 144 . yes

loop_
_geom_torsion_atom_site_label_1
_geom_torsion_atom_site_label_2
_geom_torsion_atom_site_label_3
_geom_torsion_atom_site_label_4
_geom_torsion
_geom_torsion_site_symmetry_1
_geom_torsion_site_symmetry_2
_geom_torsion_site_symmetry_3
_geom_torsion_site_symmetry_4
_geom_torsion_publ_flag
N1 C1 C2 C3 0.3(3) . . . . ?
C1 C2 C3 C4 0.2(3) . . . . ?
C2 C3 C4 C5 -1.6(3) . . . . ?
C3 C4 C5 O1 -177.50(18) . . . . ?
C3 C4 C5 N1 2.4(3) . . . . ?
F1 C6 C7 F2 -0.7(2) . . . . ?
C11 C6 C7 F2 179.20(15) . . . . ?
F1 C6 C7 C8 -179.72(15) . . . . ?
C11 C6 C7 C8 0.2(3) . . . . ?
F2 C7 C8 F3 1.1(3) . . . . ?
C6 C7 C8 F3 -179.89(15) . . . . ?
F2 C7 C8 C9 -178.97(15) . . . . ?
C6 C7 C8 C9 0.1(3) . . . . ?
F3 C8 C9 F4 -0.4(2) . . . . ?
C7 C8 C9 F4 179.62(15) . . . . ?
F3 C8 C9 C10 179.57(15) . . . . ?
C7 C8 C9 C10 -0.4(3) . . . . ?
F4 C9 C10 F5 0.8(2) . . . . ?
C8 C9 C10 F5 -179.19(15) . . . . ?
F4 C9 C10 C11 -179.53(14) . . . . ?
C8 C9 C10 C11 0.5(3) . . . . ?
F1 C6 C11 O2 -0.8(2) . . . . ?
C7 C6 C11 O2 179.35(16) . . . . ?
F1 C6 C11 C10 179.80(14) . . . . ?
C7 C6 C11 C10 -0.1(2) . . . . ?
F5 C10 C11 O2 0.0(2) . . . . ?
C9 C10 C11 O2 -179.71(15) . . . . ?
F5 C10 C11 C6 179.44(14) . . . . ?
C9 C10 C11 C6 -0.2(2) . . . . ?
C2 C1 N1 C5 0.6(3) . . . . ?
O1 C5 N1 C1 177.98(16) . . . . ?
C4 C5 N1 C1 -1.9(2) . . . . ?
